data_7100649
loop_
_publ_author_name
'Kathryn Preuss'
'Michael C. Jennings'
'Jian Wu.'

_publ_section_title
;
Synthesis and Magnetic Properties of a
4-(2'-Pyrimidyl)-1,2,3,5-Dithiadiazolyl Dimanganese Complex
;
_journal_name_full 'Chemical Communications'
_journal_paper_doi 10.1039/b512312g
_journal_year 2006
_chemical_formula_sum 'C5 H3 N4 S2'
_chemical_formula_weight 183.23
_chemical_name_common 4-(2'-pyrimidyl)-1,2,3,5-dithiadiazolyl
_space_group_IT_number 14
_symmetry_cell_setting monoclinic
_symmetry_space_group_name_Hall '-P 2ybc'
_symmetry_space_group_name_H-M 'P 1 21/c 1'
_cell_angle_alpha 90.00
_cell_angle_beta 116.994(3)
_cell_angle_gamma 90.00
_cell_formula_units_Z 4
_cell_length_a 7.1561(4)
_cell_length_b 10.6746(5)
_cell_length_c 10.1407(7)
_cell_measurement_temperature 100(2)
_cell_volume 690.24(7)
_diffrn_ambient_temperature 100(2)
_exptl_crystal_density_diffrn 1.763
_cod_depositor_comments
;
The following automatic conversions were performed:
'_symmetry_cell_setting' value 'Monoclinic' changed to 'monoclinic'
according to '/home/saulius/struct/CIF-dictionaries/cif_core.dic'
dictionary named 'cif_core.dic' version 2.4.1 from 2010-06-29.

Automatic conversion script
Id: cif_fix_enum 1527 2010-12-29 10:47:43Z saulius 
;
_cod_original_sg_symbol_H-M 'P 21/c'
_cod_database_code 7100649

loop_
_symmetry_equiv_pos_as_xyz
'x, y, z'
'-x, y+1/2, -z+1/2'
'-x, -y, -z'
'x, -y-1/2, z-1/2'

loop_
_atom_site_label
_atom_site_type_symbol
_atom_site_fract_x
_atom_site_fract_y
_atom_site_fract_z
_atom_site_U_iso_or_equiv
_atom_site_adp_type
_atom_site_occupancy
_atom_site_symmetry_multiplicity
_atom_site_calc_flag
_atom_site_refinement_flags
_atom_site_disorder_assembly
_atom_site_disorder_group
C11A C 0.263(4) -0.0511(14) 0.5994(18) 0.021(2) Uani 0.50 1 d PU A 1
N12A N 0.2473(8) -0.1745(5) 0.5648(6) 0.0254(11) Uani 0.50 1 d PU A 1
S13A S 0.2855(2) -0.26605(11) 0.70353(16) 0.0317(3) Uani 0.50 1 d PU A 1
S14A S 0.3400(3) -0.11825(18) 0.85222(19) 0.0315(4) Uani 0.50 1 d PU A 1
N15A N 0.295(5) -0.0102(15) 0.7289(18) 0.0215(18) Uani 0.50 1 d PU A 1
C21A C 0.230(5) 0.0390(15) 0.4792(17) 0.020(2) Uani 0.50 1 d PDU A 1
N22A N 0.2387(16) -0.0076(11) 0.3587(10) 0.0290(19) Uani 0.50 1 d PDU A 1
C23A C 0.2146(9) 0.0739(6) 0.2525(7) 0.0376(12) Uani 0.50 1 d PDU A 1
H23A H 0.2236 0.0449 0.1670 0.045 Uiso 0.50 1 calc PR A 1
C24A C 0.1764(7) 0.2019(5) 0.2639(6) 0.0372(11) Uani 0.50 1 d PDU A 1
H24A H 0.1585 0.2604 0.1885 0.045 Uiso 0.50 1 calc PR A 1
C25A C 0.1667(16) 0.2370(8) 0.3918(9) 0.0332(18) Uani 0.50 1 d PDU A 1
H25A H 0.1447 0.3230 0.4047 0.040 Uiso 0.50 1 calc PR A 1
N26A N 0.186(2) 0.1578(14) 0.4969(19) 0.026(2) Uani 0.50 1 d PDU A 1
C21B C 0.227(5) 0.0505(15) 0.454(2) 0.022(2) Uani 0.50 1 d PU B 2
N22B N 0.1866(17) 0.0123(10) 0.3215(10) 0.0281(17) Uani 0.50 1 d PU B 2
S23B S 0.1294(2) 0.12591(16) 0.20236(15) 0.0362(3) Uani 0.50 1 d PU B 2
S24B S 0.1691(5) 0.2687(2) 0.3534(3) 0.0368(5) Uani 0.50 1 d PU B 2
N25B N 0.229(2) 0.1720(14) 0.4917(18) 0.025(2) Uani 0.50 1 d PU B 2
C11B C 0.276(4) -0.0424(14) 0.5744(18) 0.021(2) Uani 0.50 1 d PDU B 2
N12B N 0.3141(8) -0.1591(6) 0.5486(7) 0.0290(12) Uani 0.50 1 d PDU B 2
C13B C 0.3521(7) -0.2402(5) 0.6562(6) 0.0347(11) Uani 0.50 1 d PDU B 2
H13A H 0.3826 -0.3244 0.6424 0.042 Uiso 0.50 1 calc PR B 2
C14B C 0.3499(7) -0.2087(4) 0.7899(5) 0.0309(10) Uani 0.50 1 d PDU B 2
H14A H 0.3699 -0.2685 0.8646 0.037 Uiso 0.50 1 calc PR B 2
C15B C 0.3153(12) -0.0808(7) 0.8034(8) 0.0349(18) Uani 0.50 1 d PDU B 2
H15B H 0.3106 -0.0535 0.8910 0.042 Uiso 0.50 1 calc PR B 2
N16B N 0.289(5) 0.0039(17) 0.7007(19) 0.029(2) Uani 0.50 1 d PDU B 2

loop_
_atom_site_aniso_label
_atom_site_aniso_U_11
_atom_site_aniso_U_22
_atom_site_aniso_U_33
_atom_site_aniso_U_23
_atom_site_aniso_U_13
_atom_site_aniso_U_12
C11A 0.022(4) 0.021(3) 0.018(5) 0.006(3) 0.008(4) 0.004(3)
N12A 0.034(3) 0.020(2) 0.021(2) 0.0009(16) 0.012(2) 0.003(2)
S13A 0.0397(7) 0.0212(6) 0.0334(7) 0.0086(5) 0.0158(6) 0.0059(5)
S14A 0.0346(7) 0.0347(10) 0.0226(9) 0.0050(7) 0.0107(7) 0.0014(7)
N15A 0.034(3) 0.019(4) 0.019(5) 0.005(3) 0.019(5) -0.003(3)
C21A 0.014(3) 0.025(4) 0.017(5) -0.002(3) 0.005(4) -0.003(4)
N22A 0.034(5) 0.035(4) 0.022(4) 0.004(3) 0.016(4) -0.001(3)
C23A 0.039(3) 0.040(3) 0.036(3) 0.006(3) 0.019(3) 0.004(3)
C24A 0.039(3) 0.037(3) 0.035(3) 0.015(3) 0.016(2) -0.005(2)
C25A 0.029(3) 0.029(4) 0.036(5) 0.001(3) 0.010(4) -0.003(4)
N26A 0.016(5) 0.024(4) 0.033(3) 0.004(2) 0.007(3) -0.004(3)
C21B 0.024(4) 0.018(3) 0.024(5) 0.006(3) 0.011(5) 0.000(3)
N22B 0.038(5) 0.023(3) 0.023(4) 0.005(3) 0.014(4) -0.001(3)
S23B 0.0477(8) 0.0331(8) 0.0298(7) 0.0095(7) 0.0194(6) 0.0013(7)
S24B 0.0453(9) 0.0208(10) 0.0382(13) 0.0088(7) 0.0135(9) -0.0026(7)
N25B 0.020(5) 0.021(3) 0.030(3) -0.002(2) 0.007(3) -0.005(3)
C11B 0.018(3) 0.025(4) 0.019(5) -0.003(3) 0.008(4) -0.002(3)
N12B 0.028(3) 0.027(2) 0.038(3) 0.0069(18) 0.021(2) 0.007(2)
C13B 0.042(3) 0.029(2) 0.047(3) 0.013(2) 0.032(3) 0.006(2)
C14B 0.031(2) 0.033(3) 0.024(2) 0.006(2) 0.0080(19) -0.002(2)
C15B 0.037(4) 0.037(4) 0.028(4) 0.000(3) 0.012(4) -0.011(3)
N16B 0.039(4) 0.030(5) 0.023(6) 0.003(3) 0.018(5) -0.010(4)

loop_
_geom_bond_atom_site_label_1
_geom_bond_atom_site_label_2
_geom_bond_distance
_geom_bond_site_symmetry_2
_geom_bond_publ_flag
C11A N15A 1.302(15) . ?
C11A N12A 1.355(16) . ?
C11A C21A 1.485(14) . ?
N12A S13A 1.631(5) . ?
S13A S14A 2.093(3) . ?
S14A N15A 1.622(12) . ?
C21A N26A 1.337(16) . ?
C21A N22A 1.347(14) . ?
N22A C23A 1.334(10) . ?
C23A C24A 1.408(7) . ?
C23A H23A 0.9500 . ?
C24A C25A 1.382(9) . ?
C24A H24A 0.9500 . ?
C25A N26A 1.316(14) . ?
C25A H25A 0.9500 . ?
C21B N22B 1.310(16) . ?
C21B N25B 1.348(18) . ?
C21B C11B 1.483(14) . ?
N22B S23B 1.627(9) . ?
S23B S24B 2.086(3) . ?
S24B N25B 1.634(14) . ?
C11B N12B 1.327(14) . ?
C11B N16B 1.337(14) . ?
N12B C13B 1.322(7) . ?
C13B C14B 1.405(6) . ?
C13B H13A 0.9500 . ?
C14B C15B 1.405(8) . ?
C14B H14A 0.9500 . ?
C15B N16B 1.326(12) . ?
C15B H15B 0.9500 . ?
